data_1540366
loop_
_publ_author_name
'Lychev, A.A.'
'Mashirov, L.G.'
'Smolin, Yu.I.'
'Shepelev, Yu.F.'

_publ_section_title
;
 Crystal structure refinement for Cs3 Np O2 Cl4
;
_journal_name_full Radiokhimiya
_journal_page_first 412
_journal_page_last 416
_journal_volume 30
_journal_year 1988
_chemical_formula_sum 'Cl4 Cs3 Np O2'
_chemical_name_systematic 'Cs3 (Np O2 Cl4)'
_space_group_crystal_system monoclinic
_space_group_IT_number 15
_space_group_name_Hall '-B 2b'
_space_group_name_H-M_alt 'B 1 1 2/b'
_cell_angle_alpha 90
_cell_angle_beta 90
_cell_angle_gamma 117.23
_cell_formula_units_Z 4
_cell_length_a 15.435
_cell_length_b 12.796
_cell_length_c 7.306
_cell_volume 1283.065
_citation_journal_id_ASTM RADKAU
_cod_data_source_file Lychev_RADKAU_1988_546.cif
_cod_data_source_block Cl4Cs3Np1O2
_cod_depositor_comments
;
 Updating space group information.

 Antanas Vaitkus,
 2018-07-22
;
_cod_original_formula_sum 'Cl4 Cs3 Np1 O2'
_cod_database_code 1540366

loop_
_space_group_symop_id
_space_group_symop_operation_xyz
1 x,y,z
2 -x,-y+1/2,z
3 -x,-y,-z
4 x,y-1/2,-z
5 x+1/2,y,z+1/2
6 -x+1/2,-y+1/2,z+1/2
7 -x+1/2,-y,-z+1/2
8 x+1/2,y-1/2,-z+1/2

loop_
_atom_site_label
_atom_site_type_symbol
_atom_site_fract_x
_atom_site_fract_y
_atom_site_fract_z
_atom_site_occupancy
_atom_site_U_iso_or_equiv
O1 O-2 0.3035 0.1326 0.391 1 0.0
Cs2 Cs+1 0.34857 0.36923 0.18683 1 0.0
Cl1 Cl-1 0.0966 0.0488 0.1794 1 0.0
Cs1 Cs+1 0 0.25 0.08601 1 0.0
Np1 Np+5 0.25 0 0.25 1 0.0
Cl2 Cl-1 0.154 0.3692 0.4475 1 0.0
